data_7224121
loop_
_publ_author_name
'Abu-Youssef, M. A. M.'
'Soliman, S. M.'
'Sharaf, M. M.'
'Albering, J. H.'
'\"Ohrstr\"om, L.'

_publ_section_title
;
 Topology analysis reveals supramolecular organisation of 96 large complex
 ions into one geometrical object
;
_journal_issue 11
_journal_name_full CrystEngComm
_journal_page_first 1883
_journal_paper_doi 10.1039/C5CE02490K
_journal_volume 18
_journal_year 2016
_chemical_formula_moiety 'C9 H12 N2'
_chemical_formula_sum 'C9 H12 N2'
_chemical_formula_weight 148.21
_chemical_name_common 4-Pyrrolidine-1-yl-pyridine
_chemical_name_systematic
; 
 ? 
;
_space_group_IT_number 61
_symmetry_cell_setting orthorhombic
_symmetry_Int_Tables_number 61
_symmetry_space_group_name_Hall '-P 2ac 2ab'
_symmetry_space_group_name_H-M 'P b c a'
_atom_sites_solution_hydrogens geom
_atom_sites_solution_primary direct
_atom_sites_solution_secondary difmap
_audit_creation_method SHELXL-97
_audit_update_record
;
2016-01-25 deposited with the CCDC.
2016-02-03 downloaded from the CCDC.
;
_cell_angle_alpha 90.00
_cell_angle_beta 90.00
_cell_angle_gamma 90.00
_cell_formula_units_Z 8
_cell_length_a 10.4951(7)
_cell_length_b 8.1040(5)
_cell_length_c 18.3689(11)
_cell_measurement_reflns_used 9928
_cell_measurement_temperature 100(2)
_cell_measurement_theta_max 31.5175
_cell_measurement_theta_min 2.9465
_cell_volume 1562.32(17)
_computing_cell_refinement 'Bruker SAINT'
_computing_data_collection 'Bruker APEX2'
_computing_data_reduction 'Bruker SAINT'
_computing_molecular_graphics 'Bruker SHELXTL'
_computing_publication_material 'Bruker SHELXTL'
_computing_structure_refinement 'SHELXL-97 (Sheldrick, 2008)'
_computing_structure_solution 'SHELXS-97 (Sheldrick, 2008)'
_diffrn_ambient_temperature 100(2)
_diffrn_measured_fraction_theta_full 0.999
_diffrn_measured_fraction_theta_max 0.999
_diffrn_measurement_device_type 'Bruker APEX-II CCD'
_diffrn_measurement_method '\f and \w scans'
_diffrn_radiation_monochromator graphite
_diffrn_radiation_source 'fine-focus sealed tube'
_diffrn_radiation_type MoK\a
_diffrn_radiation_wavelength 0.71073
_diffrn_reflns_av_R_equivalents 0.0280
_diffrn_reflns_av_sigmaI/netI 0.0132
_diffrn_reflns_limit_h_max 14
_diffrn_reflns_limit_h_min -14
_diffrn_reflns_limit_k_max 10
_diffrn_reflns_limit_k_min -10
_diffrn_reflns_limit_l_max 19
_diffrn_reflns_limit_l_min -24
_diffrn_reflns_number 20545
_diffrn_reflns_theta_full 28.49
_diffrn_reflns_theta_max 28.49
_diffrn_reflns_theta_min 2.95
_exptl_absorpt_coefficient_mu 0.077
_exptl_absorpt_correction_T_max 0.9788
_exptl_absorpt_correction_T_min 0.9699
_exptl_absorpt_correction_type multi-scan
_exptl_absorpt_process_details 'SADABS 2.10 (Sheldrick, 2003)'
_exptl_crystal_colour colourless
_exptl_crystal_density_diffrn 1.260
_exptl_crystal_density_method 'not measured'
_exptl_crystal_description rod
_exptl_crystal_F_000 640
_exptl_crystal_size_max 0.40
_exptl_crystal_size_mid 0.28
_exptl_crystal_size_min 0.28
_refine_diff_density_max 0.342
_refine_diff_density_min -0.178
_refine_diff_density_rms 0.040
_refine_ls_extinction_coef 0.0053(11)
_refine_ls_extinction_expression Fc^*^=kFc[1+0.001xFc^2^\l^3^/sin(2\q)]^-1/4^
_refine_ls_extinction_method SHELXL
_refine_ls_goodness_of_fit_ref 1.070
_refine_ls_hydrogen_treatment constr
_refine_ls_matrix_type full
_refine_ls_number_parameters 101
_refine_ls_number_reflns 1977
_refine_ls_number_restraints 0
_refine_ls_restrained_S_all 1.070
_refine_ls_R_factor_all 0.0439
_refine_ls_R_factor_gt 0.0369
_refine_ls_shift/su_max 0.000
_refine_ls_shift/su_mean 0.000
_refine_ls_structure_factor_coef Fsqd
_refine_ls_weighting_details 'calc w=1/[\s^2^(Fo^2^)+(0.0448P)^2^+0.7041P] where P=(Fo^2^+2Fc^2^)/3'
_refine_ls_weighting_scheme calc
_refine_ls_wR_factor_gt 0.0930
_refine_ls_wR_factor_ref 0.1006
_reflns_number_gt 1722
_reflns_number_total 1977
_reflns_threshold_expression >2sigma(I)
_cod_data_source_file c5ce02490k2.cif
_cod_data_source_block pbca
_cod_depositor_comments 'Adding full bibliography for 7224120--7224122.cif.'
_cod_database_code 7224121

loop_
_symmetry_equiv_pos_as_xyz
'x, y, z'
'-x+1/2, -y, z+1/2'
'-x, y+1/2, -z+1/2'
'x+1/2, -y+1/2, -z'
'-x, -y, -z'
'x-1/2, y, -z-1/2'
'x, -y-1/2, z-1/2'
'-x-1/2, y-1/2, z'

loop_
_atom_site_label
_atom_site_type_symbol
_atom_site_fract_x
_atom_site_fract_y
_atom_site_fract_z
_atom_site_U_iso_or_equiv
_atom_site_adp_type
_atom_site_occupancy
_atom_site_symmetry_multiplicity
_atom_site_calc_flag
_atom_site_refinement_flags
N1 N 0.36849(9) 0.22798(11) 0.38628(5) 0.0198(2) Uani 1 1 d .
N2 N 0.39645(8) 0.09734(11) 0.60770(4) 0.0176(2) Uani 1 1 d .
C1 C 0.45251(10) 0.29870(13) 0.43193(6) 0.0190(2) Uani 1 1 d .
H1 H 0.5066 0.3816 0.4124 0.023 Uiso 1 1 calc R
C2 C 0.46694(9) 0.26101(13) 0.50495(6) 0.0165(2) Uani 1 1 d .
H2 H 0.5288 0.3167 0.5336 0.020 Uiso 1 1 calc R
C3 C 0.38839(9) 0.13852(12) 0.53633(5) 0.0141(2) Uani 1 1 d .
C4 C 0.30093(9) 0.06114(13) 0.48885(5) 0.0162(2) Uani 1 1 d .
H4 H 0.2462 -0.0235 0.5063 0.019 Uiso 1 1 calc R
C5 C 0.29593(10) 0.10996(13) 0.41673(5) 0.0181(2) Uani 1 1 d .
H5 H 0.2362 0.0555 0.3862 0.022 Uiso 1 1 calc R
C6 C 0.48750(10) 0.17249(13) 0.65834(5) 0.0189(2) Uani 1 1 d .
H6A H 0.4643 0.2884 0.6691 0.023 Uiso 1 1 calc R
H6B H 0.5751 0.1693 0.6384 0.023 Uiso 1 1 calc R
C7 C 0.47582(11) 0.06444(14) 0.72625(5) 0.0219(2) Uani 1 1 d .
H7A H 0.4943 0.1286 0.7709 0.026 Uiso 1 1 calc R
H7B H 0.5346 -0.0310 0.7238 0.026 Uiso 1 1 calc R
C8 C 0.33651(11) 0.00788(15) 0.72460(5) 0.0230(2) Uani 1 1 d .
H8A H 0.2795 0.0936 0.7450 0.028 Uiso 1 1 calc R
H8B H 0.3251 -0.0956 0.7525 0.028 Uiso 1 1 calc R
C9 C 0.31012(10) -0.01932(13) 0.64341(5) 0.0190(2) Uani 1 1 d .
H9A H 0.3295 -0.1343 0.6289 0.023 Uiso 1 1 calc R
H9B H 0.2202 0.0054 0.6314 0.023 Uiso 1 1 calc R

loop_
_atom_site_aniso_label
_atom_site_aniso_U_11
_atom_site_aniso_U_22
_atom_site_aniso_U_33
_atom_site_aniso_U_23
_atom_site_aniso_U_13
_atom_site_aniso_U_12
N1 0.0233(4) 0.0202(4) 0.0159(4) 0.0017(3) 0.0022(3) 0.0035(4)
N2 0.0182(4) 0.0209(4) 0.0138(4) 0.0019(3) -0.0019(3) -0.0041(3)
C1 0.0205(5) 0.0163(5) 0.0201(5) 0.0019(4) 0.0059(4) 0.0010(4)
C2 0.0153(4) 0.0153(4) 0.0190(5) -0.0013(4) 0.0016(4) -0.0001(4)
C3 0.0133(4) 0.0143(4) 0.0146(4) -0.0003(3) 0.0007(3) 0.0027(3)
C4 0.0144(4) 0.0170(5) 0.0171(5) 0.0013(4) -0.0006(3) -0.0010(4)
C5 0.0180(5) 0.0200(5) 0.0162(5) -0.0011(4) -0.0021(4) 0.0023(4)
C6 0.0207(5) 0.0202(5) 0.0158(4) -0.0032(4) -0.0032(4) -0.0004(4)
C7 0.0257(6) 0.0263(5) 0.0136(4) -0.0011(4) -0.0021(4) 0.0030(4)
C8 0.0255(5) 0.0284(6) 0.0151(4) 0.0014(4) 0.0036(4) 0.0026(4)
C9 0.0180(5) 0.0225(5) 0.0163(5) 0.0034(4) 0.0013(4) -0.0018(4)

loop_
_atom_type_symbol
_atom_type_description
_atom_type_scat_dispersion_real
_atom_type_scat_dispersion_imag
_atom_type_scat_source
C C 0.0033 0.0016 'International Tables Vol C Tables 4.2.6.8 and 6.1.1.4'
H H 0.0000 0.0000 'International Tables Vol C Tables 4.2.6.8 and 6.1.1.4'
N N 0.0061 0.0033 'International Tables Vol C Tables 4.2.6.8 and 6.1.1.4'

loop_
_geom_angle_atom_site_label_1
_geom_angle_atom_site_label_2
_geom_angle_atom_site_label_3
_geom_angle
C5 N1 C1 114.52(9)
C3 N2 C9 123.61(8)
C3 N2 C6 123.51(9)
C9 N2 C6 112.78(8)
N1 C1 C2 125.59(10)
N1 C1 H1 117.2
C2 C1 H1 117.2
C1 C2 C3 119.11(9)
C1 C2 H2 120.4
C3 C2 H2 120.4
N2 C3 C4 121.89(9)
N2 C3 C2 122.07(9)
C4 C3 C2 116.04(9)
C5 C4 C3 119.26(9)
C5 C4 H4 120.4
C3 C4 H4 120.4
N1 C5 C4 125.47(10)
N1 C5 H5 117.3
C4 C5 H5 117.3
N2 C6 C7 103.15(8)
N2 C6 H6A 111.1
C7 C6 H6A 111.1
N2 C6 H6B 111.1
C7 C6 H6B 111.1
H6A C6 H6B 109.1
C6 C7 C8 103.40(8)
C6 C7 H7A 111.1
C8 C7 H7A 111.1
C6 C7 H7B 111.1
C8 C7 H7B 111.1
H7A C7 H7B 109.0
C7 C8 C9 103.56(8)
C7 C8 H8A 111.0
C9 C8 H8A 111.0
C7 C8 H8B 111.0
C9 C8 H8B 111.0
H8A C8 H8B 109.0
N2 C9 C8 103.37(8)
N2 C9 H9A 111.1
C8 C9 H9A 111.1
N2 C9 H9B 111.1
C8 C9 H9B 111.1
H9A C9 H9B 109.1

loop_
_geom_bond_atom_site_label_1
_geom_bond_atom_site_label_2
_geom_bond_distance
N1 C5 1.3444(14)
N1 C1 1.3451(14)
N2 C3 1.3554(12)
N2 C9 1.4646(13)
N2 C6 1.4660(13)
C1 C2 1.3841(14)
C1 H1 0.9500
C2 C3 1.4133(14)
C2 H2 0.9500
C3 C4 1.4129(13)
C4 C5 1.3837(13)
C4 H4 0.9500
C5 H5 0.9500
C6 C7 1.5290(15)
C6 H6A 0.9900
C6 H6B 0.9900
C7 C8 1.5326(16)
C7 H7A 0.9900
C7 H7B 0.9900
C8 C9 1.5328(14)
C8 H8A 0.9900
C8 H8B 0.9900
C9 H9A 0.9900
C9 H9B 0.9900

loop_
_geom_torsion_atom_site_label_1
_geom_torsion_atom_site_label_2
_geom_torsion_atom_site_label_3
_geom_torsion_atom_site_label_4
_geom_torsion
C5 N1 C1 C2 -0.93(15)
N1 C1 C2 C3 -0.06(16)
C9 N2 C3 C4 -5.10(15)
C6 N2 C3 C4 178.80(9)
C9 N2 C3 C2 175.00(9)
C6 N2 C3 C2 -1.10(15)
C1 C2 C3 N2 -179.09(9)
C1 C2 C3 C4 1.01(14)
N2 C3 C4 C5 179.14(9)
C2 C3 C4 C5 -0.95(14)
C1 N1 C5 C4 1.00(15)
C3 C4 C5 N1 -0.07(16)
C3 N2 C6 C7 -169.96(9)
C9 N2 C6 C7 13.57(11)
N2 C6 C7 C8 -31.08(10)
C6 C7 C8 C9 37.40(11)
C3 N2 C9 C8 -166.83(10)
C6 N2 C9 C8 9.64(11)
C7 C8 C9 N2 -28.82(11)
